data_4323028
loop_
_publ_author_name
'Juan C. Mareque Rivas'
'Lee Brammer'

_publ_section_title
;
 Self-Assembly of 1-D Chains of Different Topologies Using the
 Hydrogen-Bonded Inorganic Supramolecular Synthons N-H...Cl2M or
 N-H...Cl3M
;
_journal_name_full 'Inorganic Chemistry'
_journal_page_first 4756
_journal_page_last 4757
_journal_paper_doi 10.1021/ic9805269
_journal_volume 37
_journal_year 1998
_chemical_compound_source synthesis
_chemical_formula_sum 'C6 H13 Cl3 N2 Pt'
_chemical_formula_weight 414.62
_chemical_name_systematic
; 
 ? 
;
_chemical_temperature_decomposition 533
_space_group_IT_number 14
_symmetry_cell_setting monoclinic
_symmetry_space_group_name_Hall '-P 2yn'
_symmetry_space_group_name_H-M 'P 1 21/n 1'
_atom_sites_solution_hydrogens geom
_atom_sites_solution_primary direct
_atom_sites_solution_secondary difmap
_audit_creation_method SHELXL
_cell_angle_alpha 90.00
_cell_angle_beta 102.035(1)
_cell_angle_gamma 90.00
_cell_formula_units_Z 4
_cell_length_a 6.5973(1)
_cell_length_b 11.8324(2)
_cell_length_c 13.6331(1)
_cell_measurement_reflns_used 8070
_cell_measurement_temperature 298(2)
_cell_measurement_theta_max 30.78
_cell_measurement_theta_min 2.30
_cell_volume 1040.83(3)
_computing_cell_refinement 'SMART (Siemens, 1994'
_computing_data_collection 'SMART (Siemens, 1994'
_computing_data_reduction 'SMART (Siemens, 1994'
_computing_molecular_graphics 'SHELXTL (Siemens, 1994'
_computing_publication_material 'SHELXTL (Siemens, 1994'
_computing_structure_refinement 'SHELXTL (Siemens, 1994'
_computing_structure_solution 'SHELXTL (Siemens, 1994'
_diffrn_ambient_temperature 298(2)
_diffrn_detector_area_resol_mean 100
_diffrn_measurement_device 'Siemens SMART'
_diffrn_measurement_method \w-scans
_diffrn_radiation_monochromator graphite
_diffrn_radiation_source 'sealed tube'
_diffrn_radiation_type MoK\a
_diffrn_radiation_wavelength 0.71073
_diffrn_reflns_av_R_equivalents 0.0504
_diffrn_reflns_av_sigmaI/netI 0.0464
_diffrn_reflns_limit_h_max 9
_diffrn_reflns_limit_h_min -9
_diffrn_reflns_limit_k_max 16
_diffrn_reflns_limit_k_min -16
_diffrn_reflns_limit_l_max 18
_diffrn_reflns_limit_l_min -18
_diffrn_reflns_number 13395
_diffrn_reflns_theta_max 30.78
_diffrn_reflns_theta_min 2.30
_exptl_absorpt_coefficient_mu 14.200
_exptl_absorpt_correction_T_max 0.564572
_exptl_absorpt_correction_T_min 0.335965
_exptl_absorpt_correction_type empirical
_exptl_absorpt_process_details
;
Absorption correction was based upon symmetry equivalent and 
repeated intensity measurements using the program SADABS 
(Sheldrick, 1995), which is based upon the method of 
Blessing (Blessing, 1995).
;
_exptl_crystal_colour yellow
_exptl_crystal_density_diffrn 2.646
_exptl_crystal_description needle
_exptl_crystal_F_000 768
_exptl_crystal_size_max 0.13
_exptl_crystal_size_mid 0.03
_exptl_crystal_size_min 0.02
_refine_diff_density_max 1.394
_refine_diff_density_min -1.172
_refine_diff_density_rms 0.194
_refine_ls_extinction_method none
_refine_ls_goodness_of_fit_all 1.012
_refine_ls_goodness_of_fit_obs 1.051
_refine_ls_hydrogen_treatment constr
_refine_ls_matrix_type full
_refine_ls_number_parameters 113
_refine_ls_number_reflns 3052
_refine_ls_number_restraints 0
_refine_ls_restrained_S_all 1.012
_refine_ls_restrained_S_obs 1.051
_refine_ls_R_factor_all 0.0470
_refine_ls_R_factor_obs 0.0281
_refine_ls_shift/esd_max 0.002
_refine_ls_shift/esd_mean 0.000
_refine_ls_structure_factor_coef Fsqd
_refine_ls_weighting_details 'w=1/[\s^2^(Fo^2^)+(0.0240P)^2^] where P=(Fo^2^+2Fc^2^)/3'
_refine_ls_weighting_scheme calc
_refine_ls_wR_factor_all 0.0603
_refine_ls_wR_factor_obs 0.0552
_reflns_number_observed 2393
_reflns_number_total 3052
_reflns_observed_criterion >2sigma(I)
_cod_data_source_file ic9805269_3.cif
_cod_data_source_block lee15497
_cod_depositor_comments
;
The following automatic conversions were performed:

'_refine_ls_weighting_scheme' value 'calc
w=1/[\s^2^(Fo^2^)+(0.0240P)^2^] where P=(Fo^2^+2Fc^2^)/3' was changed
to 'calc'. New tag '_refine_ls_weighting_details' was created. The
value of the new tag was set to 'w=1/[\s^2^(Fo^2^)+(0.0240P)^2^]
where P=(Fo^2^+2Fc^2^)/3'.

Automatic conversion script
Id: cif_fix_values 3143 2015-03-26 13:38:13Z robertas 
;
_cod_original_cell_volume 1040.83(2)
_cod_database_code 4323028

loop_
_symmetry_equiv_pos_as_xyz
'x, y, z'
'-x+1/2, y+1/2, -z+1/2'
'-x, -y, -z'
'x-1/2, -y-1/2, z-1/2'

loop_
_atom_site_aniso_label
_atom_site_aniso_U_11
_atom_site_aniso_U_22
_atom_site_aniso_U_33
_atom_site_aniso_U_23
_atom_site_aniso_U_13
_atom_site_aniso_U_12
Pt1 0.02378(9) 0.02045(9) 0.02675(10) 0.00077(8) 0.00728(6) 0.00037(7)
Cl1 0.0489(7) 0.0410(7) 0.0413(7) -0.0124(6) 0.0108(6) -0.0182(6)
Cl2 0.0389(6) 0.0333(7) 0.0366(7) 0.0002(5) 0.0167(5) -0.0064(5)
Cl3 0.0406(7) 0.0591(9) 0.0308(6) -0.0107(6) 0.0114(5) -0.0169(6)
N1 0.025(2) 0.019(2) 0.025(2) -0.002(2) 0.0054(15) -0.0017(14)
N2 0.031(2) 0.030(2) 0.032(2) 0.002(2) 0.012(2) -0.004(2)
C11 0.070(4) 0.045(3) 0.034(3) -0.011(3) 0.024(3) -0.025(3)
C12 0.044(3) 0.024(3) 0.060(4) 0.012(3) 0.028(3) 0.008(2)
C13 0.018(2) 0.081(5) 0.048(3) 0.029(3) 0.008(2) 0.006(3)
C21 0.055(3) 0.048(3) 0.038(3) -0.013(3) 0.018(3) -0.019(3)
C22 0.036(3) 0.026(3) 0.050(3) 0.006(2) 0.017(2) 0.006(2)
C23 0.024(2) 0.041(3) 0.045(3) 0.005(3) 0.007(2) -0.001(2)

loop_
_atom_site_label
_atom_site_type_symbol
_atom_site_fract_x
_atom_site_fract_y
_atom_site_fract_z
_atom_site_U_iso_or_equiv
_atom_site_thermal_displace_type
_atom_site_occupancy
_atom_site_calc_flag
_atom_site_refinement_flags
_atom_site_disorder_group
Pt1 Pt 0.02186(2) 0.889515(14) 0.721837(13) 0.02337(6) Uani 1 d . .
Cl1 Cl 0.2142(2) 0.99609(12) 0.84899(10) 0.0436(3) Uani 1 d . .
Cl2 Cl 0.2083(2) 0.97232(11) 0.61670(9) 0.0350(3) Uani 1 d . .
Cl3 Cl -0.1575(2) 0.78872(13) 0.58563(9) 0.0429(3) Uani 1 d . .
N1 N -0.1452(5) 0.8072(3) 0.8171(3) 0.0229(8) Uani 1 d . .
N2 N -0.3406(6) 0.6917(4) 0.9261(3) 0.0301(9) Uani 1 d . .
H2 H -0.4026(83) 0.6506(47) 0.9648(41) 0.039(15) Uiso 1 d . .
C11 C -0.1136(10) 0.8525(5) 0.9217(4) 0.0473(15) Uani 1 d . .
H11A H 0.0315(10) 0.8452(5) 0.9538(4) 0.057 Uiso 1 calc R .
H11B H -0.1485(10) 0.9322(5) 0.9190(4) 0.057 Uiso 1 calc R .
C12 C -0.0769(8) 0.6871(4) 0.8252(4) 0.0402(13) Uani 1 d . .
H12A H 0.0725(8) 0.6842(4) 0.8479(4) 0.048 Uiso 1 calc R .
H12B H -0.1117(8) 0.6521(4) 0.7596(4) 0.048 Uiso 1 calc R .
C13 C -0.3731(7) 0.8097(6) 0.7763(4) 0.049(2) Uani 1 d . .
H13A H -0.4010(7) 0.7865(6) 0.7065(4) 0.059 Uiso 1 calc R .
H13B H -0.4235(7) 0.8863(6) 0.7793(4) 0.059 Uiso 1 calc R .
C21 C -0.2426(9) 0.7920(5) 0.9830(4) 0.0455(14) Uani 1 d . .
H21A H -0.1564(9) 0.7681(5) 1.0462(4) 0.055 Uiso 1 calc R .
H21B H -0.3489(9) 0.8423(5) 0.9974(4) 0.055 Uiso 1 calc R .
C22 C -0.1769(8) 0.6216(4) 0.8971(4) 0.0361(12) Uani 1 d . .
H22A H -0.2368(8) 0.5524(4) 0.8655(4) 0.043 Uiso 1 calc R .
H22B H -0.0736(8) 0.6016(4) 0.9562(4) 0.043 Uiso 1 calc R .
C23 C -0.4878(7) 0.7319(5) 0.8349(4) 0.0364(12) Uani 1 d . .
H23A H -0.6016(7) 0.7723(5) 0.8539(4) 0.044 Uiso 1 calc R .
H23B H -0.5443(7) 0.6680(5) 0.7936(4) 0.044 Uiso 1 calc R .

loop_
_atom_type_symbol
_atom_type_description
_atom_type_scat_dispersion_real
_atom_type_scat_dispersion_imag
_atom_type_scat_source
C C 0.0033 0.0016 'International Tables Vol C Tables 4.2.6.8 and 6.1.1.4'
H H 0.0000 0.0000 'International Tables Vol C Tables 4.2.6.8 and 6.1.1.4'
N N 0.0061 0.0033 'International Tables Vol C Tables 4.2.6.8 and 6.1.1.4'
Cl Cl 0.1484 0.1585 'International Tables Vol C Tables 4.2.6.8 and 6.1.1.4'
Pt Pt -1.7033 8.3905 'International Tables Vol C Tables 4.2.6.8 and 6.1.1.4'

loop_
_geom_angle_atom_site_label_1
_geom_angle_atom_site_label_2
_geom_angle_atom_site_label_3
_geom_angle
_geom_angle_site_symmetry_1
_geom_angle_site_symmetry_3
_geom_angle_publ_flag
N1 Pt1 Cl2 177.77(10) . . ?
N1 Pt1 Cl1 93.80(10) . . ?
Cl2 Pt1 Cl1 87.32(5) . . ?
N1 Pt1 Cl3 90.60(10) . . ?
Cl2 Pt1 Cl3 88.28(5) . . ?
Cl1 Pt1 Cl3 175.60(5) . . ?
C12 N1 C13 108.2(4) . . ?
C12 N1 C11 106.9(4) . . ?
C13 N1 C11 106.1(4) . . ?
C12 N1 Pt1 107.3(3) . . ?
C13 N1 Pt1 112.2(3) . . ?
C11 N1 Pt1 115.7(3) . . ?
C22 N2 C23 109.9(4) . . ?
C22 N2 C21 108.9(4) . . ?
C23 N2 C21 108.5(4) . . ?
C21 C11 N1 112.3(4) . . ?
N1 C12 C22 111.9(4) . . ?
N1 C13 C23 111.5(4) . . ?
N2 C21 C11 109.0(4) . . ?
N2 C22 C12 109.2(4) . . ?
N2 C23 C13 108.9(4) . . ?

loop_
_geom_bond_atom_site_label_1
_geom_bond_atom_site_label_2
_geom_bond_distance
_geom_bond_site_symmetry_2
_geom_bond_publ_flag
Pt1 N1 2.109(4) . ?
Pt1 Cl2 2.2942(12) . ?
Pt1 Cl1 2.2998(13) . ?
Pt1 Cl3 2.3140(12) . ?
N1 C12 1.488(6) . ?
N1 C13 1.490(5) . ?
N1 C11 1.496(6) . ?
N2 C22 1.480(6) . ?
N2 C23 1.488(6) . ?
N2 C21 1.490(6) . ?
C11 C21 1.494(7) . ?
C12 C22 1.505(7) . ?
C13 C23 1.519(7) . ?
